data_7105432
loop_
_publ_author_name
'Hong, Liang'
'Sun, Wangsheng'
'Liu, Chunxia'
'Zhao, Depeng'
'Wang, Rui'

_publ_section_title
;
 Enantioselective construction of allylic phosphine oxides through
 substitution of Morita-Baylis-Hillman carbonates with phosphine
 oxides.
;
_journal_issue 16
_journal_name_full 'Chemical communications (Cambridge, England)'
_journal_page_first 2856
_journal_page_last 2858
_journal_paper_doi 10.1039/b926037d
_journal_volume 46
_journal_year 2010
_chemical_formula_sum 'C23 H20 Cl O3 P'
_chemical_formula_weight 410.81
_chemical_name_systematic
;
?
;
_space_group_IT_number 4
_symmetry_cell_setting monoclinic
_symmetry_space_group_name_Hall 'P 2yb'
_symmetry_space_group_name_H-M 'P 1 21 1'
_atom_sites_solution_hydrogens geom
_atom_sites_solution_primary direct
_atom_sites_solution_secondary difmap
_audit_creation_method SHELXL-97
_cell_angle_alpha 90.00
_cell_angle_beta 103.446(6)
_cell_angle_gamma 90.00
_cell_formula_units_Z 2
_cell_length_a 5.7884(6)
_cell_length_b 19.672(2)
_cell_length_c 9.4173(11)
_cell_measurement_reflns_used 1795
_cell_measurement_temperature 296(2)
_cell_measurement_theta_max 22.64
_cell_measurement_theta_min 3.04
_cell_volume 1042.9(2)
_computing_cell_refinement 'Bruker SAINT'
_computing_data_collection 'Bruker APEX2'
_computing_data_reduction 'Bruker SAINT'
_computing_molecular_graphics 'Bruker SHELXTL'
_computing_publication_material 'Bruker SHELXTL'
_computing_structure_refinement 'SHELXL-97 (Sheldrick, 2008)'
_computing_structure_solution 'SHELXS-97 (Sheldrick, 2008)'
_diffrn_ambient_temperature 296(2)
_diffrn_measured_fraction_theta_full 0.994
_diffrn_measured_fraction_theta_max 0.994
_diffrn_measurement_device_type 'Bruker APEX-II CCD'
_diffrn_measurement_method '\f and \w scans'
_diffrn_radiation_monochromator graphite
_diffrn_radiation_source 'fine-focus sealed tube'
_diffrn_radiation_type MoK\a
_diffrn_radiation_wavelength 0.71073
_diffrn_reflns_av_R_equivalents 0.0253
_diffrn_reflns_av_sigmaI/netI 0.0459
_diffrn_reflns_limit_h_max 7
_diffrn_reflns_limit_h_min -7
_diffrn_reflns_limit_k_max 24
_diffrn_reflns_limit_k_min -24
_diffrn_reflns_limit_l_max 11
_diffrn_reflns_limit_l_min -8
_diffrn_reflns_number 6089
_diffrn_reflns_theta_full 26.49
_diffrn_reflns_theta_max 26.49
_diffrn_reflns_theta_min 2.07
_exptl_absorpt_coefficient_mu 0.280
_exptl_absorpt_correction_T_max 0.9307
_exptl_absorpt_correction_T_min 0.9009
_exptl_absorpt_correction_type multi-scan
_exptl_absorpt_process_details SADABS
_exptl_crystal_colour colorless
_exptl_crystal_density_diffrn 1.308
_exptl_crystal_density_method 'not measured'
_exptl_crystal_description block
_exptl_crystal_F_000 428
_exptl_crystal_size_max 0.38
_exptl_crystal_size_mid 0.33
_exptl_crystal_size_min 0.26
_refine_diff_density_max 0.255
_refine_diff_density_min -0.224
_refine_diff_density_rms 0.038
_refine_ls_abs_structure_details 'Flack H D (1983), Acta Cryst. A39, 876-881'
_refine_ls_abs_structure_Flack 0.02(8)
_refine_ls_extinction_method none
_refine_ls_goodness_of_fit_ref 1.042
_refine_ls_hydrogen_treatment constr
_refine_ls_matrix_type full
_refine_ls_number_parameters 254
_refine_ls_number_reflns 4030
_refine_ls_number_restraints 1
_refine_ls_restrained_S_all 1.042
_refine_ls_R_factor_all 0.0596
_refine_ls_R_factor_gt 0.0439
_refine_ls_shift/su_max 0.000
_refine_ls_shift/su_mean 0.000
_refine_ls_structure_factor_coef Fsqd
_refine_ls_weighting_details 'calc w=1/[\s^2^(Fo^2^)+(0.0400P)^2^+0.1855P] where P=(Fo^2^+2Fc^2^)/3'
_refine_ls_weighting_scheme calc
_refine_ls_wR_factor_gt 0.0908
_refine_ls_wR_factor_ref 0.1017
_reflns_number_gt 3264
_reflns_number_total 4030
_reflns_threshold_expression >2sigma(I)
_cod_data_source_file b926037d.txt
_cod_data_source_block p21
_cod_depositor_comments
;
The following automatic conversions were performed:
'_symmetry_cell_setting' value 'Monoclinic' changed to 'monoclinic'
according to '/home/saulius/struct/CIF-dictionaries/cif_core.dic'
dictionary named 'cif_core.dic' version 2.4.1 from 2010-06-29.

Automatic conversion script
Id: cif_fix_enum 1527 2010-12-29 10:47:43Z saulius 
;
_cod_original_cell_volume 1043.0(2)
_cod_original_sg_symbol_H-M P2(1)
_cod_database_code 7105432

loop_
_symmetry_equiv_pos_as_xyz
'x, y, z'
'-x, y+1/2, -z'

loop_
_atom_site_label
_atom_site_type_symbol
_atom_site_fract_x
_atom_site_fract_y
_atom_site_fract_z
_atom_site_U_iso_or_equiv
_atom_site_adp_type
_atom_site_occupancy
_atom_site_symmetry_multiplicity
_atom_site_calc_flag
_atom_site_refinement_flags
_atom_site_disorder_assembly
_atom_site_disorder_group
P1 P 0.11584(12) 0.39002(4) 0.29397(8) 0.03961(19) Uani 1 1 d . . .
C1 C 0.1850(6) 0.14734(16) 0.0772(4) 0.0517(8) Uani 1 1 d . . .
C2 C 0.0449(6) 0.15915(17) 0.1743(4) 0.0528(8) Uani 1 1 d . . .
H2 H -0.0782 0.1296 0.1799 0.063 Uiso 1 1 calc R . .
C3 C 0.0907(5) 0.21570(16) 0.2634(3) 0.0456(7) Uani 1 1 d . . .
H3 H -0.0029 0.2241 0.3294 0.055 Uiso 1 1 calc R . .
C4 C 0.2731(5) 0.26019(15) 0.2563(3) 0.0396(7) Uani 1 1 d . . .
C5 C 0.4078(6) 0.24702(17) 0.1558(4) 0.0517(8) Uani 1 1 d . . .
H5 H 0.5295 0.2766 0.1482 0.062 Uiso 1 1 calc R . .
C6 C 0.3637(6) 0.19047(19) 0.0666(4) 0.0584(9) Uani 1 1 d . . .
H6 H 0.4558 0.1819 -0.0003 0.070 Uiso 1 1 calc R . .
C7 C 0.3289(5) 0.32121(14) 0.3569(3) 0.0390(7) Uani 1 1 d . . .
H7 H 0.4851 0.3381 0.3496 0.047 Uiso 1 1 calc R . .
C8 C 0.3495(5) 0.30214(16) 0.5152(3) 0.0437(7) Uani 1 1 d . . .
C9 C 0.1940(6) 0.3161(2) 0.5935(4) 0.0633(10) Uani 1 1 d . . .
H9A H 0.2194 0.3007 0.6893 0.076 Uiso 1 1 calc R . .
H9B H 0.0588 0.3413 0.5529 0.076 Uiso 1 1 calc R . .
C10 C 0.5673(7) 0.26179(19) 0.5787(4) 0.0579(9) Uani 1 1 d . . .
C11 C 0.7908(10) 0.2100(4) 0.7928(6) 0.152(3) Uani 1 1 d . . .
H11A H 0.7483 0.1627 0.7876 0.228 Uiso 1 1 calc R . .
H11B H 0.8396 0.2235 0.8933 0.228 Uiso 1 1 calc R . .
H11C H 0.9190 0.2170 0.7456 0.228 Uiso 1 1 calc R . .
C12 C 0.1376(5) 0.40904(14) 0.1095(3) 0.0397(7) Uani 1 1 d . . .
C13 C -0.0549(5) 0.39331(19) -0.0031(3) 0.0544(8) Uani 1 1 d . . .
H13 H -0.1867 0.3716 0.0167 0.065 Uiso 1 1 calc R . .
C14 C -0.0510(7) 0.4099(2) -0.1452(4) 0.0671(11) Uani 1 1 d . . .
H14 H -0.1803 0.3990 -0.2208 0.081 Uiso 1 1 calc R . .
C15 C 0.1408(7) 0.4421(2) -0.1756(4) 0.0669(10) Uani 1 1 d . . .
H15 H 0.1405 0.4539 -0.2713 0.080 Uiso 1 1 calc R . .
C16 C 0.3325(7) 0.4571(2) -0.0658(4) 0.0678(10) Uani 1 1 d . . .
H16 H 0.4641 0.4784 -0.0868 0.081 Uiso 1 1 calc R . .
C17 C 0.3319(6) 0.44054(19) 0.0784(4) 0.0589(9) Uani 1 1 d . . .
H17 H 0.4629 0.4508 0.1533 0.071 Uiso 1 1 calc R . .
C18 C 0.2318(5) 0.46315(16) 0.4040(3) 0.0442(7) Uani 1 1 d . . .
C19 C 0.4652(6) 0.47099(18) 0.4804(4) 0.0569(9) Uani 1 1 d . . .
H19 H 0.5759 0.4373 0.4755 0.068 Uiso 1 1 calc R . .
C20 C 0.5350(7) 0.5282(2) 0.5633(4) 0.0665(10) Uani 1 1 d . . .
H20 H 0.6920 0.5324 0.6152 0.080 Uiso 1 1 calc R . .
C21 C 0.3781(7) 0.5787(2) 0.5707(4) 0.0681(10) Uani 1 1 d . . .
H21 H 0.4278 0.6172 0.6271 0.082 Uiso 1 1 calc R . .
C22 C 0.1453(7) 0.5729(2) 0.4945(4) 0.0691(10) Uani 1 1 d . . .
H22 H 0.0377 0.6076 0.4977 0.083 Uiso 1 1 calc R . .
C23 C 0.0721(6) 0.51474(17) 0.4128(4) 0.0539(8) Uani 1 1 d . . .
H23 H -0.0861 0.5103 0.3632 0.065 Uiso 1 1 calc R . .
Cl1 Cl 0.1314(2) 0.07564(5) -0.03476(12) 0.0834(3) Uani 1 1 d . . .
O1 O -0.1328(3) 0.37458(11) 0.2990(2) 0.0503(6) Uani 1 1 d . . .
O2 O 0.7066(4) 0.24307(14) 0.5149(3) 0.0680(7) Uani 1 1 d . . .
O3 O 0.5875(6) 0.2501(2) 0.7204(3) 0.1160(14) Uani 1 1 d . . .

loop_
_atom_site_aniso_label
_atom_site_aniso_U_11
_atom_site_aniso_U_22
_atom_site_aniso_U_33
_atom_site_aniso_U_23
_atom_site_aniso_U_13
_atom_site_aniso_U_12
P1 0.0346(4) 0.0387(4) 0.0429(4) 0.0011(4) 0.0036(3) 0.0013(4)
C1 0.056(2) 0.0398(18) 0.0488(19) 0.0001(15) -0.0082(16) 0.0075(16)
C2 0.052(2) 0.047(2) 0.055(2) 0.0034(16) 0.0032(16) -0.0081(15)
C3 0.0448(17) 0.0429(18) 0.0500(19) 0.0041(14) 0.0131(14) -0.0044(14)
C4 0.0375(15) 0.0379(16) 0.0408(16) 0.0060(12) 0.0042(13) 0.0014(13)
C5 0.0478(18) 0.0487(19) 0.063(2) -0.0048(16) 0.0213(16) -0.0076(15)
C6 0.061(2) 0.066(2) 0.054(2) -0.0089(18) 0.0238(17) 0.0059(19)
C7 0.0353(15) 0.0399(17) 0.0411(16) 0.0008(13) 0.0078(12) 0.0009(12)
C8 0.0452(17) 0.0444(17) 0.0388(16) 0.0015(14) 0.0041(14) 0.0043(15)
C9 0.064(2) 0.079(3) 0.0453(19) 0.0083(18) 0.0114(17) 0.016(2)
C10 0.058(2) 0.065(2) 0.047(2) 0.0154(17) 0.0044(17) 0.0110(19)
C11 0.128(4) 0.237(8) 0.092(4) 0.096(5) 0.029(3) 0.106(5)
C12 0.0400(15) 0.0343(17) 0.0426(16) 0.0016(12) 0.0048(12) 0.0055(12)
C13 0.0535(17) 0.059(2) 0.0472(18) -0.0010(18) 0.0050(14) 0.0015(19)
C14 0.070(2) 0.081(3) 0.043(2) -0.0025(18) -0.0043(16) 0.001(2)
C15 0.078(3) 0.075(3) 0.049(2) 0.0082(18) 0.0174(19) 0.008(2)
C16 0.061(2) 0.086(3) 0.060(2) 0.012(2) 0.0220(19) 0.001(2)
C17 0.0480(19) 0.073(3) 0.053(2) 0.0116(18) 0.0063(15) -0.0003(18)
C18 0.0461(17) 0.0423(17) 0.0442(18) 0.0029(14) 0.0109(13) 0.0024(14)
C19 0.0464(19) 0.050(2) 0.070(2) -0.0080(18) 0.0050(16) 0.0024(16)
C20 0.064(2) 0.057(2) 0.070(3) -0.0146(19) -0.0001(19) -0.0095(19)
C21 0.084(3) 0.054(2) 0.065(2) -0.015(2) 0.016(2) -0.010(2)
C22 0.080(3) 0.050(2) 0.076(3) -0.010(2) 0.017(2) 0.016(2)
C23 0.054(2) 0.050(2) 0.055(2) 0.0003(16) 0.0081(16) 0.0049(16)
Cl1 0.1045(8) 0.0529(5) 0.0806(7) -0.0214(5) -0.0034(6) 0.0054(6)
O1 0.0388(11) 0.0549(15) 0.0567(13) 0.0035(10) 0.0102(9) -0.0001(10)
O2 0.0570(14) 0.0808(19) 0.0682(17) 0.0219(14) 0.0187(13) 0.0245(14)
O3 0.107(2) 0.184(4) 0.0593(18) 0.048(2) 0.0230(16) 0.078(2)

loop_
_atom_type_symbol
_atom_type_description
_atom_type_scat_dispersion_real
_atom_type_scat_dispersion_imag
_atom_type_scat_source
C C 0.0033 0.0016 'International Tables Vol C Tables 4.2.6.8 and 6.1.1.4'
H H 0.0000 0.0000 'International Tables Vol C Tables 4.2.6.8 and 6.1.1.4'
O O 0.0106 0.0060 'International Tables Vol C Tables 4.2.6.8 and 6.1.1.4'
P P 0.1023 0.0942 'International Tables Vol C Tables 4.2.6.8 and 6.1.1.4'
Cl Cl 0.1484 0.1585 'International Tables Vol C Tables 4.2.6.8 and 6.1.1.4'

loop_
_geom_angle_atom_site_label_1
_geom_angle_atom_site_label_2
_geom_angle_atom_site_label_3
_geom_angle
_geom_angle_site_symmetry_1
_geom_angle_site_symmetry_3
_geom_angle_publ_flag
O1 P1 C18 112.24(13) . . ?
O1 P1 C12 110.96(13) . . ?
C18 P1 C12 106.63(13) . . ?
O1 P1 C7 115.04(13) . . ?
C18 P1 C7 105.65(13) . . ?
C12 P1 C7 105.74(12) . . ?
C6 C1 C2 121.3(3) . . ?
C6 C1 Cl1 119.4(3) . . ?
C2 C1 Cl1 119.3(3) . . ?
C1 C2 C3 118.7(3) . . ?
C1 C2 H2 120.7 . . ?
C3 C2 H2 120.7 . . ?
C2 C3 C4 121.4(3) . . ?
C2 C3 H3 119.3 . . ?
C4 C3 H3 119.3 . . ?
C5 C4 C3 118.1(3) . . ?
C5 C4 C7 120.2(3) . . ?
C3 C4 C7 121.6(3) . . ?
C6 C5 C4 120.9(3) . . ?
C6 C5 H5 119.6 . . ?
C4 C5 H5 119.6 . . ?
C1 C6 C5 119.6(3) . . ?
C1 C6 H6 120.2 . . ?
C5 C6 H6 120.2 . . ?
C8 C7 C4 112.0(2) . . ?
C8 C7 P1 113.21(19) . . ?
C4 C7 P1 110.64(18) . . ?
C8 C7 H7 106.8 . . ?
C4 C7 H7 106.8 . . ?
P1 C7 H7 106.8 . . ?
C9 C8 C10 120.7(3) . . ?
C9 C8 C7 126.2(3) . . ?
C10 C8 C7 113.1(3) . . ?
C8 C9 H9A 120.0 . . ?
C8 C9 H9B 120.0 . . ?
H9A C9 H9B 120.0 . . ?
O2 C10 O3 123.3(3) . . ?
O2 C10 C8 125.4(3) . . ?
O3 C10 C8 111.2(3) . . ?
O3 C11 H11A 109.5 . . ?
O3 C11 H11B 109.5 . . ?
H11A C11 H11B 109.5 . . ?
O3 C11 H11C 109.5 . . ?
H11A C11 H11C 109.5 . . ?
H11B C11 H11C 109.5 . . ?
C17 C12 C13 119.4(3) . . ?
C17 C12 P1 122.7(2) . . ?
C13 C12 P1 117.8(2) . . ?
C12 C13 C14 119.9(3) . . ?
C12 C13 H13 120.1 . . ?
C14 C13 H13 120.1 . . ?
C15 C14 C13 120.6(3) . . ?
C15 C14 H14 119.7 . . ?
C13 C14 H14 119.7 . . ?
C16 C15 C14 120.0(4) . . ?
C16 C15 H15 120.0 . . ?
C14 C15 H15 120.0 . . ?
C15 C16 C17 120.1(4) . . ?
C15 C16 H16 119.9 . . ?
C17 C16 H16 119.9 . . ?
C12 C17 C16 120.0(3) . . ?
C12 C17 H17 120.0 . . ?
C16 C17 H17 120.0 . . ?
C19 C18 C23 118.1(3) . . ?
C19 C18 P1 125.0(3) . . ?
C23 C18 P1 116.9(2) . . ?
C20 C19 C18 120.5(3) . . ?
C20 C19 H19 119.7 . . ?
C18 C19 H19 119.7 . . ?
C21 C20 C19 121.1(4) . . ?
C21 C20 H20 119.5 . . ?
C19 C20 H20 119.5 . . ?
C20 C21 C22 119.8(4) . . ?
C20 C21 H21 120.1 . . ?
C22 C21 H21 120.1 . . ?
C21 C22 C23 119.6(3) . . ?
C21 C22 H22 120.2 . . ?
C23 C22 H22 120.2 . . ?
C22 C23 C18 120.9(3) . . ?
C22 C23 H23 119.5 . . ?
C18 C23 H23 119.5 . . ?
C10 O3 C11 116.0(4) . . ?

loop_
_geom_bond_atom_site_label_1
_geom_bond_atom_site_label_2
_geom_bond_distance
_geom_bond_site_symmetry_2
_geom_bond_publ_flag
P1 O1 1.483(2) . ?
P1 C18 1.808(3) . ?
P1 C12 1.810(3) . ?
P1 C7 1.834(3) . ?
C1 C6 1.359(5) . ?
C1 C2 1.375(5) . ?
C1 Cl1 1.745(3) . ?
C2 C3 1.381(5) . ?
C2 H2 0.9300 . ?
C3 C4 1.385(4) . ?
C3 H3 0.9300 . ?
C4 C5 1.384(4) . ?
C4 C7 1.517(4) . ?
C5 C6 1.381(5) . ?
C5 H5 0.9300 . ?
C6 H6 0.9300 . ?
C7 C8 1.515(4) . ?
C7 H7 0.9800 . ?
C8 C9 1.318(4) . ?
C8 C10 1.492(4) . ?
C9 H9A 0.9300 . ?
C9 H9B 0.9300 . ?
C10 O2 1.171(4) . ?
C10 O3 1.332(4) . ?
C11 O3 1.450(5) . ?
C11 H11A 0.9600 . ?
C11 H11B 0.9600 . ?
C11 H11C 0.9600 . ?
C12 C17 1.374(4) . ?
C12 C13 1.383(4) . ?
C13 C14 1.382(5) . ?
C13 H13 0.9300 . ?
C14 C15 1.365(5) . ?
C14 H14 0.9300 . ?
C15 C16 1.361(5) . ?
C15 H15 0.9300 . ?
C16 C17 1.397(5) . ?
C16 H16 0.9300 . ?
C17 H17 0.9300 . ?
C18 C19 1.384(4) . ?
C18 C23 1.388(4) . ?
C19 C20 1.376(5) . ?
C19 H19 0.9300 . ?
C20 C21 1.359(5) . ?
C20 H20 0.9300 . ?
C21 C22 1.377(5) . ?
C21 H21 0.9300 . ?
C22 C23 1.388(5) . ?
C22 H22 0.9300 . ?
C23 H23 0.9300 . ?

loop_
_geom_torsion_atom_site_label_1
_geom_torsion_atom_site_label_2
_geom_torsion_atom_site_label_3
_geom_torsion_atom_site_label_4
_geom_torsion
_geom_torsion_site_symmetry_1
_geom_torsion_site_symmetry_2
_geom_torsion_site_symmetry_3
_geom_torsion_site_symmetry_4
_geom_torsion_publ_flag
C6 C1 C2 C3 -0.8(5) . . . . ?
Cl1 C1 C2 C3 179.3(2) . . . . ?
C1 C2 C3 C4 0.1(5) . . . . ?
C2 C3 C4 C5 0.8(4) . . . . ?
C2 C3 C4 C7 -178.2(3) . . . . ?
C3 C4 C5 C6 -1.0(5) . . . . ?
C7 C4 C5 C6 178.0(3) . . . . ?
C2 C1 C6 C5 0.6(5) . . . . ?
Cl1 C1 C6 C5 -179.5(3) . . . . ?
C4 C5 C6 C1 0.3(5) . . . . ?
C5 C4 C7 C8 -129.6(3) . . . . ?
C3 C4 C7 C8 49.4(4) . . . . ?
C5 C4 C7 P1 103.1(3) . . . . ?
C3 C4 C7 P1 -78.0(3) . . . . ?
O1 P1 C7 C8 -61.8(2) . . . . ?
C18 P1 C7 C8 62.6(2) . . . . ?
C12 P1 C7 C8 175.4(2) . . . . ?
O1 P1 C7 C4 65.0(2) . . . . ?
C18 P1 C7 C4 -170.7(2) . . . . ?
C12 P1 C7 C4 -57.9(2) . . . . ?
C4 C7 C8 C9 -107.0(4) . . . . ?
P1 C7 C8 C9 19.0(4) . . . . ?
C4 C7 C8 C10 70.8(3) . . . . ?
P1 C7 C8 C10 -163.2(2) . . . . ?
C9 C8 C10 O2 174.5(4) . . . . ?
C7 C8 C10 O2 -3.4(5) . . . . ?
C9 C8 C10 O3 -6.4(5) . . . . ?
C7 C8 C10 O3 175.7(3) . . . . ?
O1 P1 C12 C17 163.9(2) . . . . ?
C18 P1 C12 C17 41.4(3) . . . . ?
C7 P1 C12 C17 -70.7(3) . . . . ?
O1 P1 C12 C13 -13.5(3) . . . . ?
C18 P1 C12 C13 -136.0(3) . . . . ?
C7 P1 C12 C13 111.9(3) . . . . ?
C17 C12 C13 C14 -0.6(5) . . . . ?
P1 C12 C13 C14 176.9(3) . . . . ?
C12 C13 C14 C15 -0.4(5) . . . . ?
C13 C14 C15 C16 1.2(6) . . . . ?
C14 C15 C16 C17 -1.1(6) . . . . ?
C13 C12 C17 C16 0.7(5) . . . . ?
P1 C12 C17 C16 -176.6(3) . . . . ?
C15 C16 C17 C12 0.1(6) . . . . ?
O1 P1 C18 C19 145.8(3) . . . . ?
C12 P1 C18 C19 -92.5(3) . . . . ?
C7 P1 C18 C19 19.7(3) . . . . ?
O1 P1 C18 C23 -33.5(3) . . . . ?
C12 P1 C18 C23 88.2(3) . . . . ?
C7 P1 C18 C23 -159.7(2) . . . . ?
C23 C18 C19 C20 0.6(5) . . . . ?
P1 C18 C19 C20 -178.8(3) . . . . ?
C18 C19 C20 C21 -1.0(6) . . . . ?
C19 C20 C21 C22 0.1(6) . . . . ?
C20 C21 C22 C23 1.2(6) . . . . ?
C21 C22 C23 C18 -1.6(6) . . . . ?
C19 C18 C23 C22 0.7(5) . . . . ?
P1 C18 C23 C22 -179.9(3) . . . . ?
O2 C10 O3 C11 -2.2(7) . . . . ?
C8 C10 O3 C11 178.7(5) . . . . ?

loop_
_cod_related_entry_id
_cod_related_entry_database
_cod_related_entry_code
1 ChemSpider 30653192
